data_7714812
loop_
_publ_author_name
'Liang, Chun-Jie'
'Wu, Run-Chun'
'Huang, Xiao-Qiong'
'Qin, Qi-Pin'
'Liang, Hong'
'Tan, Ming-Xiong'

_publ_section_title
;
 Synthesis and anticancer mechanisms of four novel platinum(II)
 4'-substituted-2,2':6',2''-terpyridine complexes.
;
_journal_issue 5
_journal_name_full 'Dalton transactions (Cambridge, England : 2003)'
_journal_page_first 2143
_journal_page_last 2152
_journal_paper_doi 10.1039/d3dt03197g
_journal_volume 53
_journal_year 2024
_chemical_formula_moiety 'C2 H6 Cl3 O Pt S, C21 H13 Br2 Cl N3 Pt'
_chemical_formula_sum 'C23 H19 Br2 Cl4 N3 O Pt2 S'
_chemical_formula_weight 1077.27
_space_group_crystal_system triclinic
_space_group_IT_number 2
_space_group_name_Hall '-P 1'
_space_group_name_H-M_alt 'P -1'
_atom_sites_solution_hydrogens geom
_audit_creation_date 2023-11-27
_audit_creation_method
;
Olex2 1.2
(compiled 2018.05.29 svn.r3508 for OlexSys, GUI svn.r5506)
;
_audit_update_record
;
2023-11-28 deposited with the CCDC.	2023-12-21 downloaded from the CCDC.
;
_cell_angle_alpha 79.304(3)
_cell_angle_beta 75.497(3)
_cell_angle_gamma 83.119(3)
_cell_formula_units_Z 2
_cell_length_a 7.5483(7)
_cell_length_b 12.8386(10)
_cell_length_c 14.7671(13)
_cell_measurement_reflns_used 8203
_cell_measurement_temperature 150(2)
_cell_measurement_theta_max 26.34
_cell_measurement_theta_min 2.80
_cell_volume 1357.4(2)
_computing_cell_refinement 'SAINT V8.40A (?, 2016)'
_computing_data_reduction 'SAINT V8.40A (?, 2016)'
_computing_molecular_graphics 'Olex2 (Dolomanov et al., 2009)'
_computing_publication_material 'Olex2 (Dolomanov et al., 2009)'
_computing_structure_refinement 'XL (Sheldrick, 2008)'
_computing_structure_solution 'SHELXS-97 (Sheldrick, 1990)'
_diffrn_ambient_temperature 150.0
_diffrn_measured_fraction_theta_full 0.998
_diffrn_measured_fraction_theta_max 0.998
_diffrn_measurement_device_type 'Bruker APEX-II CCD'
_diffrn_measurement_method '\f and \w scans'
_diffrn_radiation_type MoK\a
_diffrn_radiation_wavelength 0.71073
_diffrn_reflns_av_R_equivalents 0.0639
_diffrn_reflns_av_unetI/netI 0.0381
_diffrn_reflns_Laue_measured_fraction_full 0.998
_diffrn_reflns_Laue_measured_fraction_max 0.998
_diffrn_reflns_limit_h_max 8
_diffrn_reflns_limit_h_min -8
_diffrn_reflns_limit_k_max 15
_diffrn_reflns_limit_k_min -15
_diffrn_reflns_limit_l_max 17
_diffrn_reflns_limit_l_min -17
_diffrn_reflns_number 29274
_diffrn_reflns_point_group_measured_fraction_full 0.998
_diffrn_reflns_point_group_measured_fraction_max 0.998
_diffrn_reflns_theta_full 25.009
_diffrn_reflns_theta_max 25.009
_diffrn_reflns_theta_min 2.337
_diffrn_standards_number 0
_exptl_absorpt_coefficient_mu 13.734
_exptl_absorpt_correction_T_max 0.0276
_exptl_absorpt_correction_T_min 0.0081
_exptl_absorpt_correction_type none
_exptl_absorpt_process_details
;
SADABS-2016/2 (Bruker,2016/2) was used for absorption correction.
wR2(int) was 0.1257 before and 0.0846 after correction.
The Ratio of minimum to maximum transmission is 0.2935.
The \l/2 correction factor is Not present.
;
_exptl_crystal_colour yellow
_exptl_crystal_density_diffrn 2.636
_exptl_crystal_density_method 'not measured'
_exptl_crystal_description block
_exptl_crystal_F_000 992
_exptl_crystal_size_max 0.20
_exptl_crystal_size_mid 0.18
_exptl_crystal_size_min 0.17
_refine_diff_density_max 2.910
_refine_diff_density_min -5.171
_refine_diff_density_rms 0.440
_refine_ls_extinction_coef 0.0033(5)
_refine_ls_extinction_expression Fc^*^=kFc[1+0.001xFc^2^\l^3^/sin(2\q)]^-1/4^
_refine_ls_extinction_method 'SHELXL-2014/7 (Sheldrick 2014'
_refine_ls_goodness_of_fit_ref 1.217
_refine_ls_hydrogen_treatment constr
_refine_ls_matrix_type full
_refine_ls_number_parameters 292
_refine_ls_number_reflns 4768
_refine_ls_number_restraints 0
_refine_ls_restrained_S_all 1.217
_refine_ls_R_factor_all 0.0988
_refine_ls_R_factor_gt 0.0903
_refine_ls_shift/su_max 0.000
_refine_ls_shift/su_mean 0.000
_refine_ls_structure_factor_coef Fsqd
_refine_ls_weighting_details 'w=1/[\s^2^(Fo^2^)+(0.0997P)^2^+43.6730P] where P=(Fo^2^+2Fc^2^)/3'
_refine_ls_weighting_scheme calc
_refine_ls_wR_factor_gt 0.2135
_refine_ls_wR_factor_ref 0.2202
_reflns_Friedel_coverage 0.000
_reflns_number_gt 4147
_reflns_number_total 4768
_reflns_threshold_expression 'I > 2\s(I)'
_cod_data_source_file d3dt03197g2.cif
_cod_data_source_block pt
_cod_depositor_comments 'Adding full bibliography for 7714811--7714815.cif.'
_cod_original_cell_volume 1357.3(2)
_cod_database_code 7714812
_shelx_shelxl_version_number 2014/7
_shelx_space_group_comment
;
The symmetry employed for this shelxl refinement is uniquely defined
by the following loop, which should always be used as a source of
symmetry information in preference to the above space-group names.
They are only intended as comments.
;
_shelx_estimated_absorpt_t_max 0.217
_shelx_estimated_absorpt_t_min 0.078
_olex2_refinement_description
;
1. Fixed Uiso
 At 1.2 times of:
  All C(H) groups
 At 1.5 times of:
  All C(H,H,H) groups
2.a Aromatic/amide H refined with riding coordinates:
 C8(H8), C11(H11), C16(H16), C15(H15), C14(H14), C13(H13), C21(H21), C1(H1),
 C5(H5), C3(H3), C18(H18), C19(H19), C20(H20)
2.b Fitted hexagon refined as free rotating group:
 N1(C9,C8,C7,C11,C10), N2(C16,C15,C14,C13,C12), C1(C6,C5,C4,C3,C2)
2.c Idealised Me refined as rotating group:
 C22(H22A,H22B,H22C), C23(H23A,H23B,H23C)
;
_olex2_submission_special_instructions 'No special instructions were received'

loop_
_space_group_symop_operation_xyz
'x, y, z'
'-x, -y, -z'

loop_
_atom_site_label
_atom_site_type_symbol
_atom_site_fract_x
_atom_site_fract_y
_atom_site_fract_z
_atom_site_U_iso_or_equiv
_atom_site_adp_type
_atom_site_occupancy
_atom_site_site_symmetry_order
_atom_site_calc_flag
_atom_site_refinement_flags_posn
_atom_site_refinement_flags_adp
_atom_site_refinement_flags_occupancy
_atom_site_disorder_assembly
_atom_site_disorder_group
Pt2 Pt 0.92314(11) -0.50248(6) -0.28023(6) 0.0406(3) Uani 1 1 d . . . . .
Pt1 Pt 0.69177(11) 0.00923(6) 0.05909(6) 0.0407(3) Uani 1 1 d . . . . .
Br1 Br 1.2268(4) 0.2182(2) -0.60642(18) 0.0655(7) Uani 1 1 d . . . . .
Br2 Br 1.3559(4) -0.2220(2) -0.52579(19) 0.0699(8) Uani 1 1 d . . . . .
S1 S 1.1894(7) -0.5772(4) -0.3471(4) 0.0445(12) Uani 1 1 d . . . . .
Cl3 Cl 0.6358(7) -0.4333(4) -0.2059(4) 0.0469(12) Uani 1 1 d . . . . .
Cl4 Cl 0.7912(7) -0.6370(4) -0.3193(4) 0.0488(12) Uani 1 1 d . . . . .
Cl2 Cl 1.0556(8) -0.3733(5) -0.2370(4) 0.0544(14) Uani 1 1 d . . . . .
Cl1 Cl 0.5335(8) 0.0127(5) 0.2130(4) 0.0533(13) Uani 1 1 d . . . . .
O1 O 1.236(2) -0.6842(12) -0.3026(14) 0.059(4) Uani 1 1 d . . . . .
N3 N 0.765(2) 0.1615(15) 0.0260(14) 0.045(4) Uani 1 1 d . . . . .
N1 N 0.8197(15) 0.0090(9) -0.0666(6) 0.041(4) Uani 1 1 d . . . . .
C9 C 0.8310(17) -0.0828(8) -0.1056(7) 0.042(5) Uani 1 1 d G . . . .
C8 C 0.9266(18) -0.0856(8) -0.1989(8) 0.041(5) Uani 1 1 d G . . . .
H8 H 0.9343 -0.1483 -0.2255 0.049 Uiso 1 1 calc R . . . .
C7 C 1.0108(17) 0.0035(10) -0.2531(6) 0.043(5) Uani 1 1 d G . . . .
C11 C 0.9995(17) 0.0953(8) -0.2141(8) 0.039(4) Uani 1 1 d G . . . .
H11 H 1.0570 0.1562 -0.2512 0.047 Uiso 1 1 calc R . . . .
C10 C 0.9039(17) 0.0981(7) -0.1209(8) 0.036(4) Uani 1 1 d G . . . .
N2 N 0.6624(17) -0.1407(8) 0.0502(8) 0.044(4) Uani 1 1 d . . . . .
C16 C 0.5713(19) -0.2153(10) 0.1221(7) 0.050(5) Uani 1 1 d G . . . .
H16 H 0.5203 -0.1977 0.1835 0.060 Uiso 1 1 calc R . . . .
C15 C 0.555(2) -0.3158(9) 0.1041(9) 0.052(6) Uani 1 1 d G . . . .
H15 H 0.4926 -0.3668 0.1532 0.062 Uiso 1 1 calc R . . . .
C14 C 0.629(2) -0.3416(8) 0.0142(10) 0.048(5) Uani 1 1 d G . . . .
H14 H 0.6182 -0.4103 0.0019 0.058 Uiso 1 1 calc R . . . .
C13 C 0.721(2) -0.2670(10) -0.0577(7) 0.056(6) Uani 1 1 d G . . . .
H13 H 0.7715 -0.2846 -0.1191 0.068 Uiso 1 1 calc R . . . .
C12 C 0.7370(18) -0.1665(9) -0.0396(7) 0.041(4) Uani 1 1 d G . . . .
C21 C 0.729(3) 0.2360(16) 0.0801(14) 0.042(5) Uani 1 1 d . . . . .
H21 H 0.6601 0.2188 0.1434 0.051 Uiso 1 1 calc R . . . .
C17 C 0.872(3) 0.1851(17) -0.0632(16) 0.043(5) Uani 1 1 d . . . . .
C1 C 1.127(2) 0.0960(9) -0.4195(10) 0.048(5) Uani 1 1 d . . . . .
H1 H 1.0789 0.1616 -0.3989 0.057 Uiso 1 1 calc R . . . .
C6 C 1.1141(19) 0.0020(11) -0.3549(7) 0.044(5) Uani 1 1 d G . . . .
C5 C 1.185(2) -0.0941(9) -0.3851(9) 0.050(5) Uani 1 1 d G . . . .
H5 H 1.1759 -0.1583 -0.3409 0.060 Uiso 1 1 calc R . . . .
C4 C 1.269(2) -0.0961(9) -0.4800(10) 0.054(6) Uani 1 1 d G . . . .
C3 C 1.283(2) -0.0020(12) -0.5447(7) 0.056(6) Uani 1 1 d G . . . .
H3 H 1.3401 -0.0034 -0.6095 0.068 Uiso 1 1 calc R . . . .
C2 C 1.212(2) 0.0940(9) -0.5144(9) 0.051(5) Uani 1 1 d G . . . .
C22 C 1.374(4) -0.503(2) -0.357(2) 0.065(7) Uani 1 1 d . . . . .
H22A H 1.3696 -0.4402 -0.4058 0.097 Uiso 1 1 calc GR . . . .
H22B H 1.4888 -0.5467 -0.3755 0.097 Uiso 1 1 calc GR . . . .
H22C H 1.3668 -0.4813 -0.2963 0.097 Uiso 1 1 calc GR . . . .
C18 C 0.935(3) 0.2812(18) -0.0975(16) 0.046(5) Uani 1 1 d . . . . .
H18 H 1.0101 0.2941 -0.1600 0.055 Uiso 1 1 calc R . . . .
C19 C 0.894(3) 0.3609(17) -0.0437(18) 0.049(5) Uani 1 1 d . . . . .
H19 H 0.9354 0.4298 -0.0682 0.059 Uiso 1 1 calc R . . . .
C20 C 0.786(3) 0.336(2) 0.0506(15) 0.053(6) Uani 1 1 d . . . . .
H20 H 0.7537 0.3878 0.0915 0.064 Uiso 1 1 calc R . . . .
C23 C 1.198(4) -0.582(2) -0.4671(16) 0.057(6) Uani 1 1 d . . . . .
H23A H 1.1036 -0.6271 -0.4702 0.085 Uiso 1 1 calc GR . . . .
H23B H 1.3191 -0.6125 -0.4972 0.085 Uiso 1 1 calc GR . . . .
H23C H 1.1752 -0.5104 -0.5005 0.085 Uiso 1 1 calc GR . . . .

loop_
_atom_site_aniso_label
_atom_site_aniso_U_11
_atom_site_aniso_U_22
_atom_site_aniso_U_33
_atom_site_aniso_U_23
_atom_site_aniso_U_13
_atom_site_aniso_U_12
Pt2 0.0393(5) 0.0416(5) 0.0417(5) -0.0074(3) -0.0098(3) -0.0042(3)
Pt1 0.0383(5) 0.0455(5) 0.0368(5) -0.0062(3) -0.0073(3) -0.0017(3)
Br1 0.099(2) 0.0549(14) 0.0416(13) -0.0033(10) -0.0131(13) -0.0154(13)
Br2 0.090(2) 0.0601(15) 0.0529(15) -0.0179(12) -0.0064(13) 0.0132(14)
S1 0.038(3) 0.048(3) 0.046(3) -0.009(2) -0.007(2) -0.003(2)
Cl3 0.041(3) 0.050(3) 0.048(3) -0.011(2) -0.006(2) -0.004(2)
Cl4 0.041(3) 0.052(3) 0.055(3) -0.015(2) -0.009(2) -0.004(2)
Cl2 0.048(3) 0.059(3) 0.062(4) -0.024(3) -0.011(3) -0.009(2)
Cl1 0.056(3) 0.064(3) 0.038(3) -0.007(2) -0.010(2) -0.001(3)
O1 0.050(9) 0.038(8) 0.081(12) -0.008(8) 0.002(8) -0.002(7)
N3 0.023(8) 0.053(11) 0.061(12) -0.014(9) -0.010(8) 0.003(7)
N1 0.032(9) 0.046(10) 0.047(10) -0.012(8) -0.012(7) -0.001(7)
C9 0.044(11) 0.041(11) 0.043(11) -0.001(9) -0.019(9) -0.009(9)
C8 0.037(10) 0.053(12) 0.025(9) 0.005(8) 0.005(8) -0.017(9)
C7 0.031(10) 0.043(11) 0.056(13) -0.018(9) -0.007(9) 0.007(8)
C11 0.040(11) 0.038(10) 0.033(10) 0.010(8) -0.008(8) -0.010(8)
C10 0.034(10) 0.030(9) 0.046(11) -0.007(8) -0.011(8) 0.001(7)
N2 0.040(9) 0.054(11) 0.036(9) -0.011(8) -0.007(7) 0.002(8)
C16 0.041(12) 0.061(14) 0.039(11) 0.009(10) 0.000(9) -0.014(10)
C15 0.054(13) 0.038(11) 0.051(13) 0.006(9) 0.008(10) -0.017(10)
C14 0.047(12) 0.041(11) 0.056(14) -0.006(10) -0.014(10) -0.004(9)
C13 0.047(13) 0.054(14) 0.058(15) -0.001(11) -0.003(11) 0.000(10)
C12 0.032(10) 0.052(12) 0.036(10) -0.002(9) -0.005(8) -0.006(8)
C21 0.068(14) 0.041(11) 0.027(9) -0.011(8) -0.025(9) -0.002(10)
C17 0.034(10) 0.047(12) 0.046(12) -0.009(9) -0.005(9) -0.006(9)
C1 0.045(12) 0.046(12) 0.048(12) -0.016(10) 0.001(10) 0.001(9)
C6 0.036(11) 0.049(12) 0.055(13) -0.017(10) -0.019(9) -0.002(9)
C5 0.042(12) 0.058(14) 0.055(14) -0.018(11) -0.009(10) -0.014(10)
C4 0.063(15) 0.054(13) 0.047(13) -0.002(10) -0.011(11) -0.024(11)
C3 0.055(14) 0.077(17) 0.040(12) -0.013(11) -0.013(10) -0.003(12)
C2 0.044(12) 0.052(13) 0.055(14) -0.001(10) -0.011(10) -0.013(10)
C22 0.065(16) 0.051(14) 0.078(19) -0.016(13) -0.009(14) -0.015(12)
C18 0.043(11) 0.051(12) 0.039(11) -0.004(9) -0.004(9) -0.003(9)
C19 0.046(12) 0.037(11) 0.064(15) -0.009(10) -0.012(11) 0.003(9)
C20 0.067(15) 0.063(15) 0.026(10) -0.010(10) -0.010(10) 0.007(12)
C23 0.059(15) 0.072(16) 0.035(11) -0.003(11) -0.002(10) -0.014(12)

loop_
_atom_type_symbol
_atom_type_description
_atom_type_scat_dispersion_real
_atom_type_scat_dispersion_imag
_atom_type_scat_source
C C 0.0033 0.0016 'International Tables Vol C Tables 4.2.6.8 and 6.1.1.4'
H H 0.0000 0.0000 'International Tables Vol C Tables 4.2.6.8 and 6.1.1.4'
Br Br -0.2901 2.4595 'International Tables Vol C Tables 4.2.6.8 and 6.1.1.4'
Cl Cl 0.1484 0.1585 'International Tables Vol C Tables 4.2.6.8 and 6.1.1.4'
N N 0.0061 0.0033 'International Tables Vol C Tables 4.2.6.8 and 6.1.1.4'
O O 0.0106 0.0060 'International Tables Vol C Tables 4.2.6.8 and 6.1.1.4'
Pt Pt -1.7033 8.3905 'International Tables Vol C Tables 4.2.6.8 and 6.1.1.4'
S S 0.1246 0.1234 'International Tables Vol C Tables 4.2.6.8 and 6.1.1.4'

loop_
_geom_angle_atom_site_label_1
_geom_angle_atom_site_label_2
_geom_angle_atom_site_label_3
_geom_angle
_geom_angle_site_symmetry_1
_geom_angle_site_symmetry_3
_geom_angle_publ_flag
S1 Pt2 Cl3 176.7(2) . . ?
S1 Pt2 Cl4 86.7(2) . . ?
S1 Pt2 Cl2 93.1(2) . . ?
Cl4 Pt2 Cl3 90.74(19) . . ?
Cl2 Pt2 Cl3 89.5(2) . . ?
Cl2 Pt2 Cl4 178.0(2) . . ?
N3 Pt1 Cl1 98.4(6) . . ?
N1 Pt1 Cl1 179.0(4) . . ?
N1 Pt1 N3 80.7(6) . . ?
N1 Pt1 N2 81.6(5) . . ?
N2 Pt1 Cl1 99.4(4) . . ?
N2 Pt1 N3 162.2(6) . . ?
O1 S1 Pt2 115.7(7) . . ?
O1 S1 C22 106.9(12) . . ?
O1 S1 C23 107.3(12) . . ?
C22 S1 Pt2 113.7(9) . . ?
C22 S1 C23 102.1(13) . . ?
C23 S1 Pt2 110.1(9) . . ?
C21 N3 Pt1 128.6(16) . . ?
C21 N3 C17 117.8(19) . . ?
C17 N3 Pt1 113.5(14) . . ?
C9 N1 Pt1 118.7(6) . . ?
C9 N1 C10 120.0 . . ?
C10 N1 Pt1 121.3(6) . . ?
N1 C9 C8 120.0 . . ?
N1 C9 C12 112.4(9) . . ?
C8 C9 C12 127.6(9) . . ?
C9 C8 H8 120.0 . . ?
C7 C8 C9 120.0 . . ?
C7 C8 H8 120.0 . . ?
C8 C7 C6 120.6(9) . . ?
C11 C7 C8 120.0 . . ?
C11 C7 C6 119.4(9) . . ?
C7 C11 H11 120.0 . . ?
C7 C11 C10 120.0 . . ?
C10 C11 H11 120.0 . . ?
N1 C10 C17 109.5(11) . . ?
C11 C10 N1 120.0 . . ?
C11 C10 C17 130.5(11) . . ?
C16 N2 Pt1 126.5(7) . . ?
C16 N2 C12 120.0 . . ?
C12 N2 Pt1 113.4(7) . . ?
N2 C16 H16 120.0 . . ?
C15 C16 N2 120.0 . . ?
C15 C16 H16 120.0 . . ?
C16 C15 H15 120.0 . . ?
C16 C15 C14 120.0 . . ?
C14 C15 H15 120.0 . . ?
C15 C14 H14 120.0 . . ?
C13 C14 C15 120.0 . . ?
C13 C14 H14 120.0 . . ?
C14 C13 H13 120.0 . . ?
C14 C13 C12 120.0 . . ?
C12 C13 H13 120.0 . . ?
N2 C12 C9 113.8(9) . . ?
C13 C12 C9 126.2(9) . . ?
C13 C12 N2 120.0 . . ?
N3 C21 H21 118.1 . . ?
N3 C21 C20 124(2) . . ?
C20 C21 H21 118.1 . . ?
N3 C17 C10 115.0(17) . . ?
C18 C17 N3 122(2) . . ?
C18 C17 C10 122.7(18) . . ?
C6 C1 H1 120.0 . . ?
C6 C1 C2 120.0 . . ?
C2 C1 H1 120.0 . . ?
C1 C6 C7 119.8(10) . . ?
C5 C6 C7 120.1(10) . . ?
C5 C6 C1 120.0 . . ?
C6 C5 H5 120.0 . . ?
C6 C5 C4 120.0 . . ?
C4 C5 H5 120.0 . . ?
C5 C4 Br2 122.1(8) . . ?
C3 C4 Br2 117.9(8) . . ?
C3 C4 C5 120.0 . . ?
C4 C3 H3 120.0 . . ?
C4 C3 C2 120.0 . . ?
C2 C3 H3 120.0 . . ?
C1 C2 Br1 122.0(8) . . ?
C3 C2 Br1 117.9(8) . . ?
C3 C2 C1 120.0 . . ?
S1 C22 H22A 109.5 . . ?
S1 C22 H22B 109.5 . . ?
S1 C22 H22C 109.5 . . ?
H22A C22 H22B 109.5 . . ?
H22A C22 H22C 109.5 . . ?
H22B C22 H22C 109.5 . . ?
C17 C18 H18 119.6 . . ?
C17 C18 C19 121(2) . . ?
C19 C18 H18 119.6 . . ?
C18 C19 H19 121.4 . . ?
C18 C19 C20 117(2) . . ?
C20 C19 H19 121.4 . . ?
C21 C20 C19 118(2) . . ?
C21 C20 H20 121.0 . . ?
C19 C20 H20 121.0 . . ?
S1 C23 H23A 109.5 . . ?
S1 C23 H23B 109.5 . . ?
S1 C23 H23C 109.5 . . ?
H23A C23 H23B 109.5 . . ?
H23A C23 H23C 109.5 . . ?
H23B C23 H23C 109.5 . . ?

loop_
_geom_bond_atom_site_label_1
_geom_bond_atom_site_label_2
_geom_bond_distance
_geom_bond_site_symmetry_2
_geom_bond_publ_flag
Pt2 S1 2.198(5) . ?
Pt2 Cl3 2.325(5) . ?
Pt2 Cl4 2.319(5) . ?
Pt2 Cl2 2.296(5) . ?
Pt1 Cl1 2.294(6) . ?
Pt1 N3 2.034(19) . ?
Pt1 N1 1.866(8) . ?
Pt1 N2 1.995(9) . ?
Br1 C2 1.887(10) . ?
Br2 C4 1.852(10) . ?
S1 O1 1.452(17) . ?
S1 C22 1.74(3) . ?
S1 C23 1.77(2) . ?
N3 C21 1.32(3) . ?
N3 C17 1.36(3) . ?
N1 C9 1.3900 . ?
N1 C10 1.3900 . ?
C9 C8 1.3900 . ?
C9 C12 1.434(12) . ?
C8 H8 0.9500 . ?
C8 C7 1.3900 . ?
C7 C11 1.3900 . ?
C7 C6 1.512(12) . ?
C11 H11 0.9500 . ?
C11 C10 1.3900 . ?
C10 C17 1.49(2) . ?
N2 C16 1.3900 . ?
N2 C12 1.3900 . ?
C16 H16 0.9500 . ?
C16 C15 1.3900 . ?
C15 H15 0.9500 . ?
C15 C14 1.3900 . ?
C14 H14 0.9500 . ?
C14 C13 1.3900 . ?
C13 H13 0.9500 . ?
C13 C12 1.3900 . ?
C21 H21 0.9500 . ?
C21 C20 1.36(3) . ?
C17 C18 1.34(3) . ?
C1 H1 0.9500 . ?
C1 C6 1.3900 . ?
C1 C2 1.3900 . ?
C6 C5 1.3900 . ?
C5 H5 0.9500 . ?
C5 C4 1.3900 . ?
C4 C3 1.3900 . ?
C3 H3 0.9500 . ?
C3 C2 1.3900 . ?
C22 H22A 0.9800 . ?
C22 H22B 0.9800 . ?
C22 H22C 0.9800 . ?
C18 H18 0.9500 . ?
C18 C19 1.37(3) . ?
C19 H19 0.9500 . ?
C19 C20 1.43(3) . ?
C20 H20 0.9500 . ?
C23 H23A 0.9800 . ?
C23 H23B 0.9800 . ?
C23 H23C 0.9800 . ?

loop_
_geom_torsion_atom_site_label_1
_geom_torsion_atom_site_label_2
_geom_torsion_atom_site_label_3
_geom_torsion_atom_site_label_4
_geom_torsion
_geom_torsion_site_symmetry_1
_geom_torsion_site_symmetry_2
_geom_torsion_site_symmetry_3
_geom_torsion_site_symmetry_4
_geom_torsion_publ_flag
Pt1 N3 C21 C20 -179.9(17) . . . . ?
Pt1 N3 C17 C10 3(2) . . . . ?
Pt1 N3 C17 C18 -179.3(17) . . . . ?
Pt1 N1 C9 C8 -179.5(9) . . . . ?
Pt1 N1 C9 C12 0.3(11) . . . . ?
Pt1 N1 C10 C11 179.5(9) . . . . ?
Pt1 N1 C10 C17 -0.5(12) . . . . ?
Pt1 N2 C16 C15 177.0(10) . . . . ?
Pt1 N2 C12 C9 4.2(11) . . . . ?
Pt1 N2 C12 C13 -177.4(9) . . . . ?
Br2 C4 C3 C2 177.0(12) . . . . ?
N3 Pt1 N1 C9 -178.6(8) . . . . ?
N3 Pt1 N1 C10 1.9(8) . . . . ?
N3 C21 C20 C19 -2(3) . . . . ?
N3 C17 C18 C19 -1(3) . . . . ?
N1 C9 C8 C7 0.0 . . . . ?
N1 C9 C12 N2 -3.0(12) . . . . ?
N1 C9 C12 C13 178.8(8) . . . . ?
N1 C10 C17 N3 -2(2) . . . . ?
N1 C10 C17 C18 -179.3(18) . . . . ?
C9 N1 C10 C11 0.0 . . . . ?
C9 N1 C10 C17 179.9(13) . . . . ?
C9 C8 C7 C11 0.0 . . . . ?
C9 C8 C7 C6 -179.6(13) . . . . ?
C8 C9 C12 N2 176.8(8) . . . . ?
C8 C9 C12 C13 -1.4(16) . . . . ?
C8 C7 C11 C10 0.0 . . . . ?
C8 C7 C6 C1 151.8(8) . . . . ?
C8 C7 C6 C5 -24.0(14) . . . . ?
C7 C11 C10 N1 0.0 . . . . ?
C7 C11 C10 C17 -179.9(16) . . . . ?
C7 C6 C5 C4 175.7(13) . . . . ?
C11 C7 C6 C1 -27.8(14) . . . . ?
C11 C7 C6 C5 156.5(9) . . . . ?
C11 C10 C17 N3 177.9(12) . . . . ?
C11 C10 C17 C18 1(3) . . . . ?
C10 N1 C9 C8 0.0 . . . . ?
C10 N1 C9 C12 179.8(12) . . . . ?
C10 C17 C18 C19 176.4(19) . . . . ?
N2 Pt1 N1 C9 1.6(7) . . . . ?
N2 Pt1 N1 C10 -177.9(8) . . . . ?
N2 C16 C15 C14 0.0 . . . . ?
C16 N2 C12 C9 -178.4(12) . . . . ?
C16 N2 C12 C13 0.0 . . . . ?
C16 C15 C14 C13 0.0 . . . . ?
C15 C14 C13 C12 0.0 . . . . ?
C14 C13 C12 C9 178.2(14) . . . . ?
C14 C13 C12 N2 0.0 . . . . ?
C12 C9 C8 C7 -179.8(14) . . . . ?
C12 N2 C16 C15 0.0 . . . . ?
C21 N3 C17 C10 -178.9(16) . . . . ?
C21 N3 C17 C18 -2(3) . . . . ?
C17 N3 C21 C20 3(3) . . . . ?
C17 C18 C19 C20 2(3) . . . . ?
C1 C6 C5 C4 0.0 . . . . ?
C6 C7 C11 C10 179.6(12) . . . . ?
C6 C1 C2 Br1 177.8(12) . . . . ?
C6 C1 C2 C3 0.0 . . . . ?
C6 C5 C4 Br2 -176.8(12) . . . . ?
C6 C5 C4 C3 0.0 . . . . ?
C5 C4 C3 C2 0.0 . . . . ?
C4 C3 C2 Br1 -177.9(11) . . . . ?
C4 C3 C2 C1 0.0 . . . . ?
C2 C1 C6 C7 -175.7(13) . . . . ?
C2 C1 C6 C5 0.0 . . . . ?
C18 C19 C20 C21 -1(3) . . . . ?
